data_4335415
loop_
_publ_author_name
'Christian Hering'
'Julia Rothe'
'Axel Schulz'
'Alexander Villinger'

_publ_contact_author_address
;
Universit\"at Rostock
Institut f\"ur Chemie
Abteilung f\"ur Anorganische Chemie
Albert-Einstein-Strasse 3a 
18059 Rostock
Bundesrepublik Deutschland
;
_publ_contact_author_email
;
axel.schulz@uni-rostock.de'
;
_publ_contact_author_fax '+49 (0)381/498-6382'
_publ_contact_author_name 'Axel Schulz'
_publ_contact_author_phone '+49 (0)381/498-6400'
_publ_section_title
;
 Structure and Bonding of Novel Acyclic Bisaminoarsenium Cations
;
_journal_name_full 'Inorganic Chemistry'
_journal_page_first 7781
_journal_page_last 7790
_journal_paper_doi 10.1021/ic4010104
_journal_volume 52
_journal_year 2013
_chemical_formula_moiety 'C12 H36 Cl N2 Sb Si4'
_chemical_formula_sum 'C12 H36 Cl N2 Sb Si4'
_chemical_formula_weight 477.99
_chemical_name_systematic
;
 bis-(N,N-bis(trimethylsilyl)amino)chlorostibane
;
_space_group_IT_number 14
_symmetry_cell_setting monoclinic
_symmetry_Int_Tables_number 14
_symmetry_space_group_name_Hall '-P 2yn'
_symmetry_space_group_name_H-M 'P 1 21/n 1'
_atom_sites_solution_hydrogens geom
_atom_sites_solution_primary direct
_atom_sites_solution_secondary difmap
_audit_author_name 'Hering, C.; Villinger, A.'
_audit_creation_method SHELXL-97
_cell_angle_alpha 90.00
_cell_angle_beta 110.622(2)
_cell_angle_gamma 90.00
_cell_formula_units_Z 4
_cell_length_a 8.8248(4)
_cell_length_b 24.4924(10)
_cell_length_c 11.6313(4)
_cell_measurement_reflns_used 4820
_cell_measurement_temperature 173(2)
_cell_measurement_theta_max 46.945
_cell_measurement_theta_min 5.005
_cell_volume 2352.91(17)
_computing_cell_refinement 'Bruker Apex V7.51A'
_computing_data_collection 'Bruker Apex V7.51A'
_computing_data_reduction 'Bruker SAINT'
_computing_molecular_graphics 'ORTEP-3v2.01 (Farrugia, 1997)'
_computing_publication_material SHELXL-97
_computing_structure_refinement 'SHELXL-97 (Sheldrick, 1997)'
_computing_structure_solution 'SHELXS-97 (Sheldrick, 1997)'
_diffrn_ambient_temperature 173(2)
_diffrn_measured_fraction_theta_full 0.995
_diffrn_measured_fraction_theta_max 0.995
_diffrn_measurement_device_type 'Bruker Apex Kappa II-CCD-diffractometer'
_diffrn_measurement_method 'phi and omega scans'
_diffrn_radiation_monochromator graphite
_diffrn_radiation_source 'sealed tube'
_diffrn_radiation_type MoK\a
_diffrn_radiation_wavelength 0.71073
_diffrn_reflns_av_R_equivalents 0.0655
_diffrn_reflns_av_sigmaI/netI 0.0838
_diffrn_reflns_limit_h_max 11
_diffrn_reflns_limit_h_min -9
_diffrn_reflns_limit_k_max 32
_diffrn_reflns_limit_k_min -32
_diffrn_reflns_limit_l_max 14
_diffrn_reflns_limit_l_min -15
_diffrn_reflns_number 27238
_diffrn_reflns_theta_full 28.00
_diffrn_reflns_theta_max 28.00
_diffrn_reflns_theta_min 1.66
_exptl_absorpt_coefficient_mu 1.485
_exptl_absorpt_correction_T_max 0.8904
_exptl_absorpt_correction_T_min 0.7358
_exptl_absorpt_correction_type multi-scan
_exptl_absorpt_process_details '(SADABS; Sheldrick, 2004)'
_exptl_crystal_colour colourless
_exptl_crystal_density_diffrn 1.349
_exptl_crystal_description block
_exptl_crystal_F_000 984
_exptl_crystal_size_max 0.22
_exptl_crystal_size_mid 0.11
_exptl_crystal_size_min 0.08
_refine_diff_density_max 1.697
_refine_diff_density_min -0.825
_refine_diff_density_rms 0.129
_refine_ls_extinction_method none
_refine_ls_goodness_of_fit_ref 1.033
_refine_ls_hydrogen_treatment constr
_refine_ls_matrix_type full
_refine_ls_number_parameters 193
_refine_ls_number_reflns 5668
_refine_ls_number_restraints 0
_refine_ls_restrained_S_all 1.033
_refine_ls_R_factor_all 0.1032
_refine_ls_R_factor_gt 0.0507
_refine_ls_shift/su_max 0.000
_refine_ls_shift/su_mean 0.000
_refine_ls_structure_factor_coef Fsqd
_refine_ls_weighting_details 'calc w=1/[\s^2^(Fo^2^)+(0.0458P)^2^+2.4217P] where P=(Fo^2^+2Fc^2^)/3'
_refine_ls_weighting_scheme calc
_refine_ls_wR_factor_gt 0.0973
_refine_ls_wR_factor_ref 0.1139
_reflns_number_gt 3584
_reflns_number_total 5668
_reflns_threshold_expression >2\s(I)
_cod_data_source_file ic4010104_si_001_6.cif
_cod_data_source_block ch254_2_[(me3si)2n]2sbcl
_cod_original_cell_volume 2352.91(16)
_cod_original_sg_symbol_H-M 'P 21/n'
_cod_database_code 4335415

loop_
_symmetry_equiv_pos_as_xyz
'x, y, z'
'-x+1/2, y+1/2, -z+1/2'
'-x, -y, -z'
'x-1/2, -y-1/2, z-1/2'

loop_
_atom_site_label
_atom_site_type_symbol
_atom_site_fract_x
_atom_site_fract_y
_atom_site_fract_z
_atom_site_U_iso_or_equiv
_atom_site_adp_type
_atom_site_occupancy
_atom_site_symmetry_multiplicity
_atom_site_calc_flag
_atom_site_refinement_flags
Sb1 Sb 0.79168(4) 0.066242(13) 0.04365(3) 0.02799(12) Uani 1 1 d .
Cl1 Cl 1.08105(15) 0.06375(6) 0.09817(12) 0.0441(3) Uani 1 1 d .
N1 N 0.7414(4) 0.10210(16) -0.1232(3) 0.0287(9) Uani 1 1 d .
N2 N 0.7859(4) 0.12814(16) 0.1606(3) 0.0263(9) Uani 1 1 d .
Si1 Si 0.86934(17) 0.15018(6) -0.15632(13) 0.0323(3) Uani 1 1 d .
Si2 Si 0.58990(16) 0.06923(6) -0.24449(13) 0.0343(3) Uani 1 1 d .
Si3 Si 0.62437(17) 0.17396(6) 0.12924(14) 0.0352(4) Uani 1 1 d .
Si4 Si 0.92643(18) 0.12352(6) 0.31223(13) 0.0350(4) Uani 1 1 d .
C1 C 0.9614(7) 0.1983(2) -0.0267(5) 0.0497(15) Uani 1 1 d .
H1A H 0.8769 0.2218 -0.0169 0.075 Uiso 1 1 calc R
H1B H 1.0427 0.2208 -0.0439 0.075 Uiso 1 1 calc R
H1C H 1.0132 0.1776 0.0491 0.075 Uiso 1 1 calc R
C2 C 1.0346(7) 0.1153(2) -0.1944(6) 0.0471(15) Uani 1 1 d .
H2A H 1.0967 0.0918 -0.1258 0.071 Uiso 1 1 calc R
H2B H 1.1065 0.1428 -0.2090 0.071 Uiso 1 1 calc R
H2C H 0.9870 0.0930 -0.2685 0.071 Uiso 1 1 calc R
C3 C 0.7506(7) 0.1927(2) -0.2909(5) 0.0487(15) Uani 1 1 d .
H3A H 0.7054 0.1693 -0.3633 0.073 Uiso 1 1 calc R
H3B H 0.8217 0.2201 -0.3068 0.073 Uiso 1 1 calc R
H3C H 0.6624 0.2110 -0.2734 0.073 Uiso 1 1 calc R
C4 C 0.6731(7) 0.0398(3) -0.3566(5) 0.0590(18) Uani 1 1 d .
H4A H 0.7132 0.0693 -0.3952 0.089 Uiso 1 1 calc R
H4B H 0.5878 0.0196 -0.4197 0.089 Uiso 1 1 calc R
H4C H 0.7622 0.0149 -0.3140 0.089 Uiso 1 1 calc R
C5 C 0.5023(7) 0.0116(3) -0.1839(6) 0.0610(19) Uani 1 1 d .
H5A H 0.5880 -0.0145 -0.1420 0.091 Uiso 1 1 calc R
H5B H 0.4188 -0.0066 -0.2521 0.091 Uiso 1 1 calc R
H5C H 0.4541 0.0257 -0.1258 0.091 Uiso 1 1 calc R
C6 C 0.4152(7) 0.1133(3) -0.3321(5) 0.0525(16) Uani 1 1 d .
H6A H 0.3690 0.1300 -0.2752 0.079 Uiso 1 1 calc R
H6B H 0.3325 0.0911 -0.3924 0.079 Uiso 1 1 calc R
H6C H 0.4522 0.1420 -0.3746 0.079 Uiso 1 1 calc R
C7 C 0.4821(7) 0.1553(3) 0.2104(7) 0.066(2) Uani 1 1 d .
H7A H 0.4714 0.1155 0.2113 0.099 Uiso 1 1 calc R
H7B H 0.3758 0.1716 0.1673 0.099 Uiso 1 1 calc R
H7C H 0.5248 0.1689 0.2949 0.099 Uiso 1 1 calc R
C8 C 0.7001(7) 0.2448(2) 0.1699(5) 0.0496(15) Uani 1 1 d .
H8A H 0.7449 0.2486 0.2595 0.074 Uiso 1 1 calc R
H8B H 0.6106 0.2706 0.1360 0.074 Uiso 1 1 calc R
H8C H 0.7847 0.2525 0.1358 0.074 Uiso 1 1 calc R
C9 C 0.4933(7) 0.1753(3) -0.0358(5) 0.0569(18) Uani 1 1 d .
H9A H 0.5575 0.1867 -0.0853 0.085 Uiso 1 1 calc R
H9B H 0.4044 0.2013 -0.0477 0.085 Uiso 1 1 calc R
H9C H 0.4488 0.1388 -0.0613 0.085 Uiso 1 1 calc R
C10 C 0.8466(8) 0.1532(3) 0.4271(5) 0.0623(19) Uani 1 1 d .
H10A H 0.8152 0.1913 0.4056 0.093 Uiso 1 1 calc R
H10B H 0.9307 0.1517 0.5089 0.093 Uiso 1 1 calc R
H10C H 0.7520 0.1323 0.4271 0.093 Uiso 1 1 calc R
C11 C 0.9666(7) 0.0510(2) 0.3592(5) 0.0514(16) Uani 1 1 d .
H11A H 0.8666 0.0338 0.3598 0.077 Uiso 1 1 calc R
H11B H 1.0492 0.0491 0.4417 0.077 Uiso 1 1 calc R
H11C H 1.0054 0.0318 0.3010 0.077 Uiso 1 1 calc R
C12 C 1.1157(7) 0.1613(3) 0.3310(5) 0.0550(17) Uani 1 1 d .
H12A H 1.1752 0.1425 0.2857 0.083 Uiso 1 1 calc R
H12B H 1.1828 0.1630 0.4183 0.083 Uiso 1 1 calc R
H12C H 1.0890 0.1985 0.2989 0.083 Uiso 1 1 calc R

loop_
_atom_site_aniso_label
_atom_site_aniso_U_11
_atom_site_aniso_U_22
_atom_site_aniso_U_33
_atom_site_aniso_U_23
_atom_site_aniso_U_13
_atom_site_aniso_U_12
Sb1 0.02778(18) 0.0257(2) 0.03003(18) 0.00163(16) 0.00966(13) -0.00211(16)
Cl1 0.0295(7) 0.0588(10) 0.0403(7) 0.0011(7) 0.0074(6) 0.0121(7)
N1 0.022(2) 0.033(3) 0.028(2) -0.0018(18) 0.0055(17) -0.0022(18)
N2 0.025(2) 0.029(2) 0.025(2) 0.0019(17) 0.0091(17) 0.0021(18)
Si1 0.0326(8) 0.0327(9) 0.0327(8) 0.0044(6) 0.0128(6) -0.0055(7)
Si2 0.0246(7) 0.0398(9) 0.0326(7) -0.0062(7) 0.0027(6) -0.0024(7)
Si3 0.0282(8) 0.0339(9) 0.0424(9) -0.0059(7) 0.0113(7) 0.0030(7)
Si4 0.0340(8) 0.0423(9) 0.0273(7) 0.0037(7) 0.0092(6) -0.0017(7)
C1 0.054(4) 0.044(4) 0.050(4) -0.001(3) 0.017(3) -0.018(3)
C2 0.039(3) 0.052(4) 0.058(4) 0.008(3) 0.028(3) 0.003(3)
C3 0.061(4) 0.045(4) 0.046(3) 0.011(3) 0.026(3) 0.004(3)
C4 0.054(4) 0.067(5) 0.045(4) -0.024(3) 0.004(3) 0.002(3)
C5 0.045(4) 0.053(4) 0.064(4) -0.002(3) -0.007(3) -0.023(3)
C6 0.035(3) 0.069(5) 0.042(3) -0.005(3) 0.000(3) 0.011(3)
C7 0.045(4) 0.061(5) 0.108(6) -0.013(4) 0.045(4) -0.002(3)
C8 0.053(4) 0.041(4) 0.051(4) -0.002(3) 0.014(3) 0.008(3)
C9 0.038(3) 0.067(5) 0.052(4) -0.015(3) -0.002(3) 0.020(3)
C10 0.081(5) 0.074(5) 0.032(3) 0.003(3) 0.021(3) 0.014(4)
C11 0.051(4) 0.057(4) 0.042(3) 0.018(3) 0.011(3) 0.004(3)
C12 0.048(4) 0.070(5) 0.032(3) 0.003(3) -0.004(3) -0.017(3)

loop_
_atom_type_symbol
_atom_type_description
_atom_type_scat_dispersion_real
_atom_type_scat_dispersion_imag
_atom_type_scat_source
C C 0.0033 0.0016 'International Tables Vol C Tables 4.2.6.8 and 6.1.1.4'
H H 0.0000 0.0000 'International Tables Vol C Tables 4.2.6.8 and 6.1.1.4'
N N 0.0061 0.0033 'International Tables Vol C Tables 4.2.6.8 and 6.1.1.4'
Si Si 0.0817 0.0704 'International Tables Vol C Tables 4.2.6.8 and 6.1.1.4'
Cl Cl 0.1484 0.1585 'International Tables Vol C Tables 4.2.6.8 and 6.1.1.4'
Sb Sb -0.5866 1.5461 'International Tables Vol C Tables 4.2.6.8 and 6.1.1.4'

loop_
_geom_angle_atom_site_label_1
_geom_angle_atom_site_label_2
_geom_angle_atom_site_label_3
_geom_angle
N1 Sb1 N2 105.44(15)
N1 Sb1 Cl1 96.72(11)
N2 Sb1 Cl1 96.67(11)
Si2 N1 Si1 119.6(2)
Si2 N1 Sb1 114.6(2)
Si1 N1 Sb1 123.8(2)
Si3 N2 Si4 118.9(2)
Si3 N2 Sb1 123.0(2)
Si4 N2 Sb1 116.2(2)
N1 Si1 C1 112.1(2)
N1 Si1 C3 110.0(2)
C1 Si1 C3 106.4(3)
N1 Si1 C2 111.0(2)
C1 Si1 C2 109.1(3)
C3 Si1 C2 108.1(3)
N1 Si2 C4 111.4(2)
N1 Si2 C5 110.0(2)
C4 Si2 C5 107.0(3)
N1 Si2 C6 114.9(2)
C4 Si2 C6 107.3(3)
C5 Si2 C6 105.8(3)
N2 Si3 C8 110.6(2)
N2 Si3 C9 113.1(2)
C8 Si3 C9 106.4(3)
N2 Si3 C7 112.3(3)
C8 Si3 C7 110.1(3)
C9 Si3 C7 103.9(3)
N2 Si4 C12 111.9(2)
N2 Si4 C11 110.5(2)
C12 Si4 C11 111.9(3)
N2 Si4 C10 112.4(2)
C12 Si4 C10 105.8(3)
C11 Si4 C10 104.1(3)
Si1 C1 H1A 109.5
Si1 C1 H1B 109.5
H1A C1 H1B 109.5
Si1 C1 H1C 109.5
H1A C1 H1C 109.5
H1B C1 H1C 109.5
Si1 C2 H2A 109.5
Si1 C2 H2B 109.5
H2A C2 H2B 109.5
Si1 C2 H2C 109.5
H2A C2 H2C 109.5
H2B C2 H2C 109.5
Si1 C3 H3A 109.5
Si1 C3 H3B 109.5
H3A C3 H3B 109.5
Si1 C3 H3C 109.5
H3A C3 H3C 109.5
H3B C3 H3C 109.5
Si2 C4 H4A 109.5
Si2 C4 H4B 109.5
H4A C4 H4B 109.5
Si2 C4 H4C 109.5
H4A C4 H4C 109.5
H4B C4 H4C 109.5
Si2 C5 H5A 109.5
Si2 C5 H5B 109.5
H5A C5 H5B 109.5
Si2 C5 H5C 109.5
H5A C5 H5C 109.5
H5B C5 H5C 109.5
Si2 C6 H6A 109.5
Si2 C6 H6B 109.5
H6A C6 H6B 109.5
Si2 C6 H6C 109.5
H6A C6 H6C 109.5
H6B C6 H6C 109.5
Si3 C7 H7A 109.5
Si3 C7 H7B 109.5
H7A C7 H7B 109.5
Si3 C7 H7C 109.5
H7A C7 H7C 109.5
H7B C7 H7C 109.5
Si3 C8 H8A 109.5
Si3 C8 H8B 109.5
H8A C8 H8B 109.5
Si3 C8 H8C 109.5
H8A C8 H8C 109.5
H8B C8 H8C 109.5
Si3 C9 H9A 109.5
Si3 C9 H9B 109.5
H9A C9 H9B 109.5
Si3 C9 H9C 109.5
H9A C9 H9C 109.5
H9B C9 H9C 109.5
Si4 C10 H10A 109.5
Si4 C10 H10B 109.5
H10A C10 H10B 109.5
Si4 C10 H10C 109.5
H10A C10 H10C 109.5
H10B C10 H10C 109.5
Si4 C11 H11A 109.5
Si4 C11 H11B 109.5
H11A C11 H11B 109.5
Si4 C11 H11C 109.5
H11A C11 H11C 109.5
H11B C11 H11C 109.5
Si4 C12 H12A 109.5
Si4 C12 H12B 109.5
H12A C12 H12B 109.5
Si4 C12 H12C 109.5
H12A C12 H12C 109.5
H12B C12 H12C 109.5

loop_
_geom_bond_atom_site_label_1
_geom_bond_atom_site_label_2
_geom_bond_distance
Sb1 N1 2.032(4)
Sb1 N2 2.050(4)
Sb1 Cl1 2.4055(13)
N1 Si2 1.760(4)
N1 Si1 1.765(4)
N2 Si3 1.748(4)
N2 Si4 1.766(4)
Si1 C1 1.860(6)
Si1 C3 1.865(6)
Si1 C2 1.873(5)
Si2 C4 1.852(6)
Si2 C5 1.862(6)
Si2 C6 1.864(6)
Si3 C8 1.859(6)
Si3 C9 1.860(6)
Si3 C7 1.874(6)
Si4 C12 1.854(6)
Si4 C11 1.856(6)
Si4 C10 1.863(6)
C1 H1A 0.9800
C1 H1B 0.9800
C1 H1C 0.9800
C2 H2A 0.9800
C2 H2B 0.9800
C2 H2C 0.9800
C3 H3A 0.9800
C3 H3B 0.9800
C3 H3C 0.9800
C4 H4A 0.9800
C4 H4B 0.9800
C4 H4C 0.9800
C5 H5A 0.9800
C5 H5B 0.9800
C5 H5C 0.9800
C6 H6A 0.9800
C6 H6B 0.9800
C6 H6C 0.9800
C7 H7A 0.9800
C7 H7B 0.9800
C7 H7C 0.9800
C8 H8A 0.9800
C8 H8B 0.9800
C8 H8C 0.9800
C9 H9A 0.9800
C9 H9B 0.9800
C9 H9C 0.9800
C10 H10A 0.9800
C10 H10B 0.9800
C10 H10C 0.9800
C11 H11A 0.9800
C11 H11B 0.9800
C11 H11C 0.9800
C12 H12A 0.9800
C12 H12B 0.9800
C12 H12C 0.9800

loop_
_geom_torsion_atom_site_label_1
_geom_torsion_atom_site_label_2
_geom_torsion_atom_site_label_3
_geom_torsion_atom_site_label_4
_geom_torsion
N2 Sb1 N1 Si2 -130.6(2)
Cl1 Sb1 N1 Si2 130.58(19)
N2 Sb1 N1 Si1 65.7(3)
Cl1 Sb1 N1 Si1 -33.1(2)
N1 Sb1 N2 Si3 50.9(3)
Cl1 Sb1 N2 Si3 149.8(2)
N1 Sb1 N2 Si4 -144.5(2)
Cl1 Sb1 N2 Si4 -45.6(2)
Si2 N1 Si1 C1 157.7(3)
Sb1 N1 Si1 C1 -39.4(4)
Si2 N1 Si1 C3 39.5(3)
Sb1 N1 Si1 C3 -157.6(3)
Si2 N1 Si1 C2 -80.0(3)
Sb1 N1 Si1 C2 82.9(3)
Si1 N1 Si2 C4 50.4(4)
Sb1 N1 Si2 C4 -114.0(3)
Si1 N1 Si2 C5 168.8(3)
Sb1 N1 Si2 C5 4.4(3)
Si1 N1 Si2 C6 -71.9(3)
Sb1 N1 Si2 C6 123.7(3)
Si4 N2 Si3 C8 58.5(3)
Sb1 N2 Si3 C8 -137.3(3)
Si4 N2 Si3 C9 177.8(3)
Sb1 N2 Si3 C9 -18.0(4)
Si4 N2 Si3 C7 -65.0(4)
Sb1 N2 Si3 C7 99.2(3)
Si3 N2 Si4 C12 -101.2(3)
Sb1 N2 Si4 C12 93.5(3)
Si3 N2 Si4 C11 133.4(3)
Sb1 N2 Si4 C11 -31.8(3)
Si3 N2 Si4 C10 17.6(4)
Sb1 N2 Si4 C10 -147.6(3)
